data_4310526
loop_
_publ_author_name
'Sergei Fokin'
'Victor Ovcharenko'
'Galina Romanenko'
'Vladimir Ikorskii'

_publ_section_title
;
 Problem of a Wide Variety of Products in the Cu(hfac)2-Nitroxide System
;
_journal_name_full 'Inorganic Chemistry'
_journal_page_first 969
_journal_page_last 977
_journal_paper_doi 10.1021/ic034964d
_journal_volume 43
_journal_year 2004
_chemical_formula_sum 'C21 H19 Cu F12 N4 O6'
_chemical_formula_weight 714.94
_space_group_IT_number 2
_symmetry_cell_setting triclinic
_symmetry_space_group_name_Hall '-P 1'
_symmetry_space_group_name_H-M 'P -1'
_atom_sites_solution_hydrogens geom
_atom_sites_solution_primary direct
_atom_sites_solution_secondary difmap
_audit_creation_method SHELXL-97
_cell_angle_alpha 103.000(10)
_cell_angle_beta 96.030(10)
_cell_angle_gamma 102.630(10)
_cell_formula_units_Z 2
_cell_length_a 10.2020(10)
_cell_length_b 10.885(2)
_cell_length_c 13.610(2)
_cell_measurement_temperature 293(2)
_cell_volume 1418.0(4)
_computing_cell_refinement 'Bruker XSCANS'
_computing_data_collection 'Bruker XSCANS'
_computing_data_reduction 'Bruker SHELXTL'
_computing_molecular_graphics 'Bruker SHELXTL'
_computing_publication_material 'Bruker SHELXTL'
_computing_structure_refinement 'SHELXL-97 (Sheldrick, 1997)'
_computing_structure_solution 'SHELXS-97 (Sheldrick, 1990)'
_diffrn_ambient_temperature 293(2)
_diffrn_measured_fraction_theta_full 0.939
_diffrn_measured_fraction_theta_max 0.939
_diffrn_measurement_device_type 'Bruker P4'
_diffrn_measurement_method '\w scans'
_diffrn_radiation_monochromator graphite
_diffrn_radiation_source 'fine-focus sealed tube'
_diffrn_radiation_type MoK\a
_diffrn_radiation_wavelength 0.71073
_diffrn_reflns_av_R_equivalents 0.0174
_diffrn_reflns_av_sigmaI/netI 0.0326
_diffrn_reflns_limit_h_max 0
_diffrn_reflns_limit_h_min -12
_diffrn_reflns_limit_k_max 12
_diffrn_reflns_limit_k_min -12
_diffrn_reflns_limit_l_max 12
_diffrn_reflns_limit_l_min -16
_diffrn_reflns_number 4949
_diffrn_reflns_theta_full 25.00
_diffrn_reflns_theta_max 25.00
_diffrn_reflns_theta_min 1.98
_exptl_absorpt_coefficient_mu 0.892
_exptl_absorpt_correction_T_max 0.5874
_exptl_absorpt_correction_T_min 0.4611
_exptl_absorpt_correction_type empirical
_exptl_crystal_density_diffrn 1.674
_exptl_crystal_density_method 'not measured'
_exptl_crystal_F_000 716
_refine_diff_density_max 0.857
_refine_diff_density_min -0.556
_refine_diff_density_rms 0.061
_refine_ls_extinction_coef 0.0086(10)
_refine_ls_extinction_expression Fc^*^=kFc[1+0.001xFc^2^\l^3^/sin(2\q)]^-1/4^
_refine_ls_extinction_method SHELXL
_refine_ls_goodness_of_fit_ref 1.019
_refine_ls_hydrogen_treatment mixed
_refine_ls_matrix_type full
_refine_ls_number_parameters 477
_refine_ls_number_reflns 4688
_refine_ls_number_restraints 0
_refine_ls_restrained_S_all 1.019
_refine_ls_R_factor_all 0.0463
_refine_ls_R_factor_gt 0.0380
_refine_ls_shift/su_max 0.001
_refine_ls_shift/su_mean 0.000
_refine_ls_structure_factor_coef Fsqd
_refine_ls_weighting_details 'calc w=1/[\s^2^(Fo^2^)+(0.0566P)^2^+1.2538P] where P=(Fo^2^+2Fc^2^)/3'
_refine_ls_weighting_scheme calc
_refine_ls_wR_factor_gt 0.0999
_refine_ls_wR_factor_ref 0.1055
_reflns_number_gt 3985
_reflns_number_total 4688
_reflns_threshold_expression >2sigma(I)
_cod_data_source_file ic034964dsi20030813_090632_04.cif
_cod_data_source_block aa
_cod_depositor_comments
;
The following automatic conversions were performed:
'_symmetry_cell_setting' value 'Triclinic' changed to 'triclinic'
according to '/home/saulius/struct/CIF-dictionaries/cif_core.dic'
dictionary named 'cif_core.dic' version 2.4.1 from 2010-06-29.

Automatic conversion script
Id: cif_fix_enum 1527 2010-12-29 10:47:43Z saulius 

The following automatic conversions were performed:

data name '_atom_site_symetry_multiplicity' was replaced with
'_atom_site_symmetry_multiplicity' as specified in the replacement
file 'data/replacement-values/replacement_tags.lst'.

Automatic conversion script
Id: cif_correct_tags 9268 2022-04-12 08:56:07Z antanas 
;
_cod_database_code 4310526

loop_
_symmetry_equiv_pos_as_xyz
'x, y, z'
'-x, -y, -z'

loop_
_atom_site_label
_atom_site_type_symbol
_atom_site_fract_x
_atom_site_fract_y
_atom_site_fract_z
_atom_site_U_iso_or_equiv
_atom_site_adp_type
_atom_site_occupancy
_atom_site_symmetry_multiplicity
_atom_site_calc_flag
_atom_site_refinement_flags
_atom_site_disorder_assembly
_atom_site_disorder_group
Cu1 Cu 0.5000 0.5000 0.5000 0.02794(16) Uani 1 2 d S . .
O1 O 0.3262(2) 0.54738(19) 0.50078(16) 0.0345(5) Uani 1 1 d . . .
C1 C 0.1668(4) 0.6689(3) 0.4873(3) 0.0491(9) Uani 1 1 d . . .
F1 F 0.1537(3) 0.7876(2) 0.4906(3) 0.0966(10) Uani 1 1 d . . .
F2 F 0.1099(2) 0.5939(3) 0.39526(19) 0.0697(7) Uani 1 1 d . . .
F3 F 0.0938(2) 0.6248(3) 0.5532(2) 0.0745(7) Uani 1 1 d . . .
C2 C 0.3150(3) 0.6625(3) 0.5134(2) 0.0355(7) Uani 1 1 d . . .
C3 C 0.4137(4) 0.7773(3) 0.5483(3) 0.0416(8) Uani 1 1 d . . .
H3 H 0.392(4) 0.851(4) 0.556(3) 0.049(10) Uiso 1 1 d . . .
C4 C 0.5495(3) 0.7785(3) 0.5750(2) 0.0377(7) Uani 1 1 d . . .
C5 C 0.6509(4) 0.9102(3) 0.6199(3) 0.0525(9) Uani 1 1 d . . .
F4 F 0.6831(4) 0.9313(3) 0.7184(2) 0.1190(14) Uani 1 1 d . . .
F5 F 0.7639(4) 0.9161(3) 0.5873(4) 0.177(2) Uani 1 1 d . . .
F6 F 0.6083(3) 1.0085(2) 0.6055(3) 0.1174(14) Uani 1 1 d . . .
O2 O 0.6015(2) 0.6836(2) 0.56748(16) 0.0380(5) Uani 1 1 d . . .
Cu2 Cu 0.0000 0.0000 0.0000 0.02641(15) Uani 1 2 d S . .
O3 O 0.15037(18) -0.01223(18) -0.07572(15) 0.0272(4) Uani 1 1 d . . .
C6 C 0.3455(3) -0.0628(3) -0.1299(2) 0.0315(7) Uani 1 1 d . . .
F7 F 0.2873(2) -0.0929(3) -0.22650(16) 0.0624(6) Uani 1 1 d . . .
F8 F 0.4302(2) -0.1375(2) -0.1218(2) 0.0648(7) Uani 1 1 d . . .
F9 F 0.42041(19) 0.05771(18) -0.10925(17) 0.0505(5) Uani 1 1 d . . .
C7 C 0.2382(2) -0.0740(2) -0.0592(2) 0.0259(6) Uani 1 1 d . . .
C8 C 0.2486(3) -0.1447(3) 0.0123(2) 0.0312(7) Uani 1 1 d . . .
H8 H 0.308(3) -0.187(3) 0.015(2) 0.028(8) Uiso 1 1 d . . .
C9 C 0.1529(3) -0.1593(3) 0.0776(2) 0.0273(6) Uani 1 1 d . . .
C10 C 0.1690(3) -0.2461(3) 0.1499(3) 0.0370(7) Uani 1 1 d . . .
F10 F 0.2980(2) -0.2417(2) 0.18051(19) 0.0613(6) Uani 1 1 d . . .
F11 F 0.1135(2) -0.2151(2) 0.23269(17) 0.0570(6) Uani 1 1 d . . .
F12 F 0.1067(2) -0.36940(19) 0.10327(18) 0.0588(6) Uani 1 1 d . . .
O4 O 0.05048(18) -0.11448(18) 0.08289(15) 0.0281(4) Uani 1 1 d . . .
O01 O 0.4939(2) 0.57159(19) 0.35377(16) 0.0345(5) Uani 1 1 d . . .
N1 N 0.5485(2) 0.5384(2) 0.27340(19) 0.0292(5) Uani 1 1 d . . .
C01 C 0.6750(3) 0.6248(3) 0.2547(2) 0.0313(6) Uani 1 1 d . . .
C011 C 0.7815(3) 0.6704(4) 0.3511(3) 0.0410(8) Uani 1 1 d . . .
H111 H 0.750(4) 0.726(3) 0.404(3) 0.042(9) Uiso 1 1 d . . .
H112 H 0.808(4) 0.603(4) 0.375(3) 0.046(10) Uiso 1 1 d . . .
H113 H 0.860(4) 0.720(3) 0.333(3) 0.039(9) Uiso 1 1 d . . .
C012 C 0.6306(4) 0.7406(3) 0.2278(4) 0.0446(9) Uani 1 1 d . . .
H121 H 0.597(4) 0.779(3) 0.283(3) 0.043(10) Uiso 1 1 d . . .
H122 H 0.714(4) 0.800(4) 0.214(3) 0.052(10) Uiso 1 1 d . . .
H123 H 0.565(4) 0.719(3) 0.167(3) 0.041(9) Uiso 1 1 d . . .
C02 C 0.7104(3) 0.5317(3) 0.1628(2) 0.0295(6) Uani 1 1 d . . .
C021 C 0.7594(4) 0.5948(4) 0.0805(3) 0.0427(8) Uani 1 1 d . . .
H211 H 0.782(4) 0.529(4) 0.034(3) 0.061(12) Uiso 1 1 d . . .
H212 H 0.692(4) 0.635(3) 0.051(3) 0.042(9) Uiso 1 1 d . . .
H213 H 0.830(4) 0.660(4) 0.108(3) 0.054(11) Uiso 1 1 d . . .
C022 C 0.8052(3) 0.4517(3) 0.1944(3) 0.0409(8) Uani 1 1 d . . .
H221 H 0.813(4) 0.384(4) 0.138(3) 0.046(10) Uiso 1 1 d . . .
H222 H 0.889(4) 0.506(4) 0.222(3) 0.046(10) Uiso 1 1 d . . .
H223 H 0.773(4) 0.406(4) 0.249(3) 0.047(10) Uiso 1 1 d . . .
N2 N 0.5735(2) 0.4374(2) 0.12123(18) 0.0269(5) Uani 1 1 d . . .
O02 O 0.54853(19) 0.35748(19) 0.03283(15) 0.0315(5) Uani 1 1 d . . .
C03 C 0.4894(3) 0.4408(3) 0.1907(2) 0.0261(6) Uani 1 1 d . . .
C04 C 0.3559(3) 0.3554(2) 0.1799(2) 0.0252(6) Uani 1 1 d . . .
C05 C 0.2906(3) 0.2425(3) 0.1025(2) 0.0269(6) Uani 1 1 d . . .
H05 H 0.319(3) 0.205(3) 0.044(2) 0.021(7) Uiso 1 1 d . . .
N3 N 0.1692(2) 0.1883(2) 0.12108(18) 0.0275(5) Uani 1 1 d . . .
N4 N 0.1565(2) 0.2659(2) 0.21082(18) 0.0297(5) Uani 1 1 d . . .
C41 C 0.0384(3) 0.2326(4) 0.2599(3) 0.0450(9) Uani 1 1 d . . .
H411 H 0.059(4) 0.277(4) 0.326(3) 0.054(11) Uiso 1 1 d . . .
H412 H -0.030(5) 0.252(4) 0.225(3) 0.058(12) Uiso 1 1 d . . .
H413 H 0.015(4) 0.143(4) 0.252(3) 0.051(11) Uiso 1 1 d . . .
C06 C 0.2648(3) 0.3656(3) 0.2475(2) 0.0296(6) Uani 1 1 d . . .
H06 H 0.267(3) 0.422(3) 0.306(3) 0.029(8) Uiso 1 1 d . . .

loop_
_atom_site_aniso_label
_atom_site_aniso_U_11
_atom_site_aniso_U_22
_atom_site_aniso_U_33
_atom_site_aniso_U_23
_atom_site_aniso_U_13
_atom_site_aniso_U_12
Cu1 0.0257(3) 0.0261(3) 0.0283(3) 0.00253(19) 0.00260(19) 0.00417(19)
O1 0.0329(11) 0.0338(11) 0.0396(13) 0.0110(9) 0.0119(9) 0.0098(9)
C1 0.0394(18) 0.048(2) 0.066(3) 0.0166(18) 0.0147(18) 0.0184(16)
F1 0.0559(15) 0.0578(15) 0.184(3) 0.0383(18) 0.0054(17) 0.0304(12)
F2 0.0455(12) 0.0994(18) 0.0618(15) 0.0145(13) -0.0038(11) 0.0255(12)
F3 0.0472(13) 0.1016(19) 0.0825(18) 0.0245(15) 0.0352(12) 0.0220(13)
C2 0.0375(16) 0.0408(17) 0.0333(18) 0.0130(14) 0.0126(13) 0.0135(13)
C3 0.0492(19) 0.0346(17) 0.043(2) 0.0097(14) 0.0061(15) 0.0147(15)
C4 0.0475(18) 0.0382(17) 0.0255(17) 0.0099(13) 0.0035(14) 0.0061(14)
C5 0.055(2) 0.0420(19) 0.054(2) 0.0107(17) -0.0026(18) 0.0038(17)
F4 0.175(3) 0.0597(16) 0.075(2) 0.0090(14) -0.061(2) -0.0213(19)
F5 0.115(3) 0.077(2) 0.269(6) -0.053(3) 0.094(3) -0.049(2)
F6 0.115(2) 0.0434(14) 0.161(3) 0.0378(17) -0.072(2) -0.0150(14)
O2 0.0376(11) 0.0399(12) 0.0340(12) 0.0081(9) -0.0011(9) 0.0091(10)
Cu2 0.0191(2) 0.0305(3) 0.0344(3) 0.0116(2) 0.00816(19) 0.01072(18)
O3 0.0205(9) 0.0278(9) 0.0334(11) 0.0070(8) 0.0040(8) 0.0073(7)
C6 0.0228(13) 0.0300(14) 0.0452(19) 0.0120(13) 0.0111(13) 0.0086(11)
F7 0.0368(10) 0.1025(18) 0.0381(12) 0.0034(11) 0.0154(9) 0.0079(11)
F8 0.0580(13) 0.0728(14) 0.107(2) 0.0594(14) 0.0576(13) 0.0491(12)
F9 0.0373(10) 0.0383(10) 0.0747(15) 0.0182(10) 0.0225(10) -0.0029(8)
C7 0.0156(12) 0.0213(12) 0.0374(17) 0.0032(11) 0.0034(11) 0.0024(10)
C8 0.0203(13) 0.0320(15) 0.0445(19) 0.0115(13) 0.0072(12) 0.0104(12)
C9 0.0208(13) 0.0241(13) 0.0335(17) 0.0048(11) 0.0018(11) 0.0024(10)
C10 0.0281(15) 0.0419(17) 0.048(2) 0.0196(15) 0.0087(14) 0.0125(13)
F10 0.0331(10) 0.0893(16) 0.0806(16) 0.0528(13) 0.0057(10) 0.0244(10)
F11 0.0662(14) 0.0762(14) 0.0516(13) 0.0367(11) 0.0262(11) 0.0370(12)
F12 0.0656(14) 0.0368(11) 0.0781(16) 0.0269(10) 0.0120(12) 0.0083(10)
O4 0.0214(9) 0.0306(10) 0.0347(12) 0.0108(8) 0.0068(8) 0.0078(8)
O01 0.0303(10) 0.0359(11) 0.0315(12) -0.0001(9) 0.0031(9) 0.0061(9)
N1 0.0227(11) 0.0267(12) 0.0348(14) 0.0049(10) 0.0023(10) 0.0032(9)
C01 0.0243(13) 0.0263(14) 0.0397(18) 0.0089(12) -0.0002(12) 0.0008(11)
C011 0.0292(16) 0.0404(18) 0.043(2) 0.0049(16) -0.0026(14) -0.0029(14)
C012 0.0409(19) 0.0286(16) 0.065(3) 0.0153(16) 0.0031(19) 0.0080(14)
C02 0.0191(13) 0.0286(14) 0.0383(17) 0.0104(12) -0.0004(12) 0.0015(11)
C021 0.0303(16) 0.046(2) 0.050(2) 0.0198(17) 0.0066(15) -0.0008(16)
C022 0.0301(16) 0.0381(17) 0.053(2) 0.0085(17) -0.0017(15) 0.0120(14)
N2 0.0214(11) 0.0250(11) 0.0334(14) 0.0086(10) 0.0025(10) 0.0036(9)
O02 0.0283(10) 0.0332(10) 0.0307(12) 0.0053(9) 0.0036(8) 0.0067(8)
C03 0.0232(13) 0.0242(13) 0.0294(16) 0.0079(11) 0.0008(11) 0.0035(10)
C04 0.0214(12) 0.0232(13) 0.0284(15) 0.0054(11) -0.0004(11) 0.0036(10)
C05 0.0269(14) 0.0256(13) 0.0275(16) 0.0070(12) 0.0044(12) 0.0050(11)
N3 0.0240(11) 0.0262(11) 0.0292(13) 0.0040(10) 0.0042(10) 0.0027(9)
N4 0.0205(11) 0.0366(13) 0.0276(13) 0.0039(10) 0.0026(9) 0.0028(10)
C41 0.0231(15) 0.061(2) 0.040(2) -0.0003(18) 0.0102(14) 0.0006(15)
C06 0.0238(13) 0.0333(15) 0.0260(16) 0.0012(13) -0.0010(12) 0.0041(11)

loop_
_atom_type_symbol
_atom_type_description
_atom_type_scat_dispersion_real
_atom_type_scat_dispersion_imag
_atom_type_scat_source
C C 0.0033 0.0016 'International Tables Vol C Tables 4.2.6.8 and 6.1.1.4'
H H 0.0000 0.0000 'International Tables Vol C Tables 4.2.6.8 and 6.1.1.4'
N N 0.0061 0.0033 'International Tables Vol C Tables 4.2.6.8 and 6.1.1.4'
O O 0.0106 0.0060 'International Tables Vol C Tables 4.2.6.8 and 6.1.1.4'
F F 0.0171 0.0103 'International Tables Vol C Tables 4.2.6.8 and 6.1.1.4'
Cu Cu 0.3201 1.2651 'International Tables Vol C Tables 4.2.6.8 and 6.1.1.4'

loop_
_geom_angle_atom_site_label_1
_geom_angle_atom_site_label_2
_geom_angle_atom_site_label_3
_geom_angle
_geom_angle_site_symmetry_1
_geom_angle_site_symmetry_3
_geom_angle_publ_flag
O1 Cu1 O1 180.0 2_666 . ?
O1 Cu1 O2 88.85(9) 2_666 . ?
O1 Cu1 O2 91.15(9) . . ?
O1 Cu1 O2 91.15(9) 2_666 2_666 ?
O1 Cu1 O2 88.85(9) . 2_666 ?
O2 Cu1 O2 180.0 . 2_666 ?
O1 Cu1 O01 98.45(8) 2_666 . ?
O1 Cu1 O01 81.55(8) . . ?
O2 Cu1 O01 84.07(8) . . ?
O2 Cu1 O01 95.93(8) 2_666 . ?
O1 Cu1 O01 81.55(8) 2_666 2_666 ?
O1 Cu1 O01 98.45(8) . 2_666 ?
O2 Cu1 O01 95.93(8) . 2_666 ?
O2 Cu1 O01 84.07(8) 2_666 2_666 ?
O01 Cu1 O01 180.0 . 2_666 ?
C2 O1 Cu1 123.6(2) . . ?
F1 C1 F2 107.9(3) . . ?
F1 C1 F3 107.4(3) . . ?
F2 C1 F3 106.8(3) . . ?
F1 C1 C2 113.6(3) . . ?
F2 C1 C2 111.2(3) . . ?
F3 C1 C2 109.7(3) . . ?
O1 C2 C3 129.3(3) . . ?
O1 C2 C1 112.4(3) . . ?
C3 C2 C1 118.3(3) . . ?
C2 C3 C4 121.3(3) . . ?
O2 C4 C3 128.2(3) . . ?
O2 C4 C5 114.0(3) . . ?
C3 C4 C5 117.8(3) . . ?
F5 C5 F6 107.7(4) . . ?
F5 C5 F4 104.3(4) . . ?
F6 C5 F4 106.0(4) . . ?
F5 C5 C4 112.6(3) . . ?
F6 C5 C4 114.9(3) . . ?
F4 C5 C4 110.7(3) . . ?
C4 O2 Cu1 123.8(2) . . ?
O3 Cu2 O3 180.00(10) . 2 ?
O3 Cu2 O4 87.69(8) . 2 ?
O3 Cu2 O4 92.31(8) 2 2 ?
O3 Cu2 O4 92.31(8) . . ?
O3 Cu2 O4 87.69(8) 2 . ?
O4 Cu2 O4 180.00(14) 2 . ?
O3 Cu2 N3 84.27(8) . . ?
O3 Cu2 N3 95.73(8) 2 . ?
O4 Cu2 N3 90.95(8) 2 . ?
O4 Cu2 N3 89.05(8) . . ?
C7 O3 Cu2 124.56(19) . . ?
F9 C6 F7 106.6(3) . . ?
F9 C6 F8 106.8(2) . . ?
F7 C6 F8 108.0(3) . . ?
F9 C6 C7 110.7(2) . . ?
F7 C6 C7 111.0(2) . . ?
F8 C6 C7 113.5(2) . . ?
O3 C7 C8 128.8(3) . . ?
O3 C7 C6 112.2(2) . . ?
C8 C7 C6 119.0(2) . . ?
C7 C8 C9 121.3(3) . . ?
O4 C9 C8 128.5(3) . . ?
O4 C9 C10 114.2(2) . . ?
C8 C9 C10 117.2(2) . . ?
F11 C10 F10 107.4(3) . . ?
F11 C10 F12 106.6(3) . . ?
F10 C10 F12 107.3(3) . . ?
F11 C10 C9 112.4(2) . . ?
F10 C10 C9 112.8(2) . . ?
F12 C10 C9 110.0(3) . . ?
C9 O4 Cu2 124.38(19) . . ?
N1 O01 Cu1 129.78(17) . . ?
O01 N1 C03 125.3(2) . . ?
O01 N1 C01 121.6(2) . . ?
C03 N1 C01 112.0(2) . . ?
N1 C01 C011 109.7(3) . . ?
N1 C01 C012 105.6(2) . . ?
C011 C01 C012 110.7(3) . . ?
N1 C01 C02 100.6(2) . . ?
C011 C01 C02 115.5(3) . . ?
C012 C01 C02 113.8(3) . . ?
N2 C02 C021 109.3(2) . . ?
N2 C02 C022 106.2(2) . . ?
C021 C02 C022 111.4(3) . . ?
N2 C02 C01 100.7(2) . . ?
C021 C02 C01 114.9(3) . . ?
C022 C02 C01 113.4(3) . . ?
O02 N2 C03 125.7(2) . . ?
O02 N2 C02 122.1(2) . . ?
C03 N2 C02 112.0(2) . . ?
N1 C03 N2 109.0(2) . . ?
N1 C03 C04 124.5(3) . . ?
N2 C03 C04 126.5(2) . . ?
C06 C04 C05 104.2(2) . . ?
C06 C04 C03 126.5(2) . . ?
C05 C04 C03 129.2(3) . . ?
N3 C05 C04 111.3(3) . . ?
C05 N3 N4 104.8(2) . . ?
C05 N3 Cu2 124.65(19) . . ?
N4 N3 Cu2 130.18(16) . . ?
C06 N4 N3 112.2(2) . . ?
C06 N4 C41 126.7(3) . . ?
N3 N4 C41 120.9(2) . . ?
N4 C06 C04 107.4(3) . . ?

loop_
_geom_bond_atom_site_label_1
_geom_bond_atom_site_label_2
_geom_bond_distance
_geom_bond_site_symmetry_2
_geom_bond_publ_flag
Cu1 O1 1.953(2) 2_666 ?
Cu1 O1 1.953(2) . ?
Cu1 O2 1.995(2) . ?
Cu1 O2 1.995(2) 2_666 ?
Cu1 O01 2.295(2) . ?
Cu1 O01 2.295(2) 2_666 ?
O1 C2 1.257(4) . ?
C1 F1 1.319(4) . ?
C1 F2 1.324(4) . ?
C1 F3 1.328(4) . ?
C1 C2 1.537(4) . ?
C2 C3 1.372(5) . ?
C3 C4 1.391(5) . ?
C4 O2 1.250(4) . ?
C4 C5 1.524(5) . ?
C5 F5 1.272(5) . ?
C5 F6 1.285(5) . ?
C5 F4 1.301(5) . ?
Cu2 O3 1.9475(19) . ?
Cu2 O3 1.9475(19) 2 ?
Cu2 O4 1.9702(19) 2 ?
Cu2 O4 1.9702(19) . ?
Cu2 N3 2.496(2) . ?
O3 C7 1.263(3) . ?
C6 F9 1.317(3) . ?
C6 F7 1.321(4) . ?
C6 F8 1.322(3) . ?
C6 C7 1.534(4) . ?
C7 C8 1.379(4) . ?
C8 C9 1.396(4) . ?
C9 O4 1.248(3) . ?
C9 C10 1.529(4) . ?
C10 F11 1.323(4) . ?
C10 F10 1.325(3) . ?
C10 F12 1.329(4) . ?
O01 N1 1.294(3) . ?
N1 C03 1.341(4) . ?
N1 C01 1.503(4) . ?
C01 C011 1.524(4) . ?
C01 C012 1.532(4) . ?
C01 C02 1.552(4) . ?
C02 N2 1.507(3) . ?
C02 C021 1.512(5) . ?
C02 C022 1.525(4) . ?
N2 O02 1.279(3) . ?
N2 C03 1.342(4) . ?
C03 C04 1.443(4) . ?
C04 C06 1.379(4) . ?
C04 C05 1.406(4) . ?
C05 N3 1.326(4) . ?
N3 N4 1.356(3) . ?
N4 C06 1.328(4) . ?
N4 C41 1.454(4) . ?
